data_7130843
loop_
_publ_author_name
'Chen, Zhicai'
'Zhang, Yu'
'Wang, Pu'
'Yang, Jiaxin'
'Yang, Kun'
'Li, Jianfeng'
'Yang, Jie'
'Li, Yongchun'
'Dong, Huanli'
'Guo, Xugang'

_publ_section_title
;
 A Class of Electron-Deficient Units: Fluorenone Imide and Its
 Electron-Withdrawing Group-Functionalized Derivatives
;
_journal_name_full 'Chemical Communications'
_journal_paper_doi 10.1039/D2CC04922H
_journal_year 2022
_chemical_formula_moiety 'C24 H19 N3 O2'
_chemical_formula_sum 'C24 H19 N3 O2'
_chemical_formula_weight 381.42
_space_group_crystal_system triclinic
_space_group_IT_number 2
_space_group_name_Hall '-P 1'
_space_group_name_H-M_alt 'P -1'
_atom_sites_solution_hydrogens geom
_atom_sites_solution_primary direct
_audit_creation_date 2022-04-08
_audit_creation_method
;
Olex2 1.2
(compiled 2017.08.10 svn.r3458 for OlexSys, GUI svn.r5381)
;
_audit_update_record
;
2022-04-10 deposited with the CCDC.	2022-10-11 downloaded from the CCDC.
;
_cell_angle_alpha 80.708(2)
_cell_angle_beta 88.385(2)
_cell_angle_gamma 88.576(2)
_cell_formula_units_Z 2
_cell_length_a 4.96443(14)
_cell_length_b 9.1287(2)
_cell_length_c 21.2708(6)
_cell_measurement_reflns_used 5009
_cell_measurement_temperature 169.98(10)
_cell_measurement_theta_max 75.2990
_cell_measurement_theta_min 2.1460
_cell_volume 950.74(4)
_computing_cell_refinement 'CrysAlisPro 1.171.41.121a (Rigaku OD, 2021)'
_computing_data_collection 'CrysAlisPro 1.171.41.121a (Rigaku OD, 2021)'
_computing_data_reduction 'CrysAlisPro 1.171.41.121a (Rigaku OD, 2021)'
_computing_molecular_graphics 'Olex2 (Dolomanov et al., 2009)'
_computing_publication_material 'Olex2 (Dolomanov et al., 2009)'
_computing_structure_refinement 'ShelXL (Sheldrick, 2015)'
_computing_structure_solution 'SIR2004 (Burla et al., 2007)'
_diffrn_ambient_environment N~2~
_diffrn_ambient_temperature 169.98(10)
_diffrn_detector 'Hybrid Pixel Array Detector'
_diffrn_detector_area_resol_mean 10.0000
_diffrn_detector_type HyPix
_diffrn_measured_fraction_theta_full 0.999
_diffrn_measured_fraction_theta_max 0.999
_diffrn_measurement_details
;
List of Runs (angles in degrees, time in seconds):

  # Type    Start    End  Width  t~exp~   \w     \q     \k     \f   Frames
#--------------------------------------------------------------------------
  1  \w     95.00 178.00   0.50    0.29    --  107.36  57.00  30.00  166
  2  \w     87.00 178.00   0.50    0.29    --  107.36  92.00-112.00  182
  3  \w    147.00 175.00   0.50    0.29    --  107.36  38.00 150.00   56
  4  \w     94.00 144.00   0.50    0.29    --  107.36  38.00 150.00  100
  5  \w     -5.00  21.00   0.50    0.07    --  -47.45  19.00 150.00   52
  6  \w    -62.00 -37.00   0.50    0.29    -- -104.50  57.00  90.00   50
  7  \w    -61.00 -32.00   0.50    0.29    -- -104.50  57.00   0.00   58
  8  \w    -61.00 -34.00   0.50    0.29    -- -104.50  57.00  30.00   54
  9  \w    -95.00 -68.00   0.50    0.29    -- -104.50  77.00 -60.00   54
 10  \w    -60.00 -32.00   0.50    0.29    -- -104.50  57.00-120.00   56
 11  \w    -61.00 -32.00   0.50    0.29    -- -104.50  57.00-150.00   58
 12  \w    -20.00  26.00   0.50    0.07    --  -47.45  38.00-120.00   92
 13  \w     38.00 110.00   0.50    0.29    --  107.36-125.00 150.00  144
 14  \w     75.00 109.00   0.50    0.29    --  107.36-125.00 120.00   68
 15  \w     35.00  62.00   0.50    0.29    --  107.36-125.00 120.00   54
 16  \w     62.00 102.00   0.50    0.29    --  107.36 -92.00 134.00   80
 17  \w     54.00 106.00   0.50    0.29    --  107.36 -99.00  30.00  104
 18  \w     70.00 101.00   0.50    0.29    --  107.36 -99.00 -30.00   62
 19  \w     40.00  91.00   0.50    0.29    --  107.36 -99.00 -60.00  102
 20  \w     39.00  68.00   0.50    0.29    --  107.36 -99.00 -30.00   58
 21  \w    -24.00  77.00   0.50    0.07    --   47.45 -92.00 134.00  202
 22  \w     35.00  68.00   0.50    0.29    --  107.36 -57.00 -30.00   66
 23  \w     37.00  67.00   0.50    0.29    --  107.36 -57.00-150.00   60
 24  \w     41.00 109.00   0.50    0.29    --  107.36 -77.00-150.00  136
 25  \w     39.00  66.00   0.50    0.29    --  107.36 -57.00 120.00   54
 26  \w    -26.00  30.00   0.50    0.07    --   47.45 -19.00  60.00  112
 27  \w    -12.00  13.00   0.50    0.07    --   47.45 -19.00 -60.00   50
 28  \w     10.00  46.00   0.50    0.07    --   47.45 -38.00-180.00   72
 29  \w   -112.00 -75.00   0.50    0.07    --  -47.45-125.00-120.00   74
 30  \w   -113.00 -74.00   0.50    0.07    --  -47.45-125.00 -90.00   78
 31  \w   -174.00 -80.00   0.50    0.29    -- -104.50 -92.00 134.00  188
 32  \w   -147.00-120.00   0.50    0.29    -- -104.50 -62.00 177.90   54
 33  \w   -173.00-126.00   0.50    0.29    -- -104.50 -38.00  60.00   94
 34  \w   -124.00 -97.00   0.50    0.29    -- -104.50 -38.00  60.00   54
 35  \w   -131.00 -97.00   0.50    0.29    -- -104.50 -38.00 -60.00   68
 36  \w   -174.00-142.00   0.50    0.29    -- -104.50 -38.00 -60.00   64
 37  \w   -158.00-109.00   0.50    0.29    -- -104.50 -53.00-162.37   98
 38  \w    -93.00 -68.00   0.50    0.29    -- -104.50  92.00-112.00   50
 39  \w    -78.00 -48.00   0.50    0.29    -- -104.50 148.00 -35.96   60
 40  \w   -128.00 -93.00   0.50    0.29    -- -104.50 148.00 -35.96   70
 41  \w    -77.00  25.00   0.50    0.07    --  -47.45  92.00-112.00  204
;
_diffrn_measurement_device 'four-circle diffractometer'
_diffrn_measurement_device_type 'XtaLAB Synergy R, HyPix'
_diffrn_measurement_method '\w scans'
_diffrn_orient_matrix_type 'CrysAlisPro convention (1999,Acta A55,543-557)'
_diffrn_orient_matrix_UB_11 -0.0966475000
_diffrn_orient_matrix_UB_12 -0.0190025000
_diffrn_orient_matrix_UB_13 -0.0663476000
_diffrn_orient_matrix_UB_21 -0.0839212000
_diffrn_orient_matrix_UB_22 0.1655070000
_diffrn_orient_matrix_UB_23 -0.0131422000
_diffrn_orient_matrix_UB_31 0.2828998000
_diffrn_orient_matrix_UB_32 0.0387414000
_diffrn_orient_matrix_UB_33 -0.0285388000
_diffrn_radiation_monochromator mirror
_diffrn_radiation_probe x-ray
_diffrn_radiation_type CuK\a
_diffrn_radiation_wavelength 1.54184
_diffrn_reflns_av_R_equivalents 0.0360
_diffrn_reflns_av_unetI/netI 0.0397
_diffrn_reflns_Laue_measured_fraction_full 0.999
_diffrn_reflns_Laue_measured_fraction_max 0.999
_diffrn_reflns_limit_h_max 5
_diffrn_reflns_limit_h_min -4
_diffrn_reflns_limit_k_max 10
_diffrn_reflns_limit_k_min -10
_diffrn_reflns_limit_l_max 24
_diffrn_reflns_limit_l_min -25
_diffrn_reflns_number 10550
_diffrn_reflns_point_group_measured_fraction_full 0.999
_diffrn_reflns_point_group_measured_fraction_max 0.999
_diffrn_reflns_theta_full 67.684
_diffrn_reflns_theta_max 67.986
_diffrn_reflns_theta_min 2.105
_diffrn_source 'Rotating-anode X-ray tube'
_diffrn_source_type 'PhotonJet R (Cu) X-ray Source'
_exptl_absorpt_coefficient_mu 0.694
_exptl_absorpt_correction_T_max 1.00000
_exptl_absorpt_correction_T_min 0.89292
_exptl_absorpt_correction_type multi-scan
_exptl_absorpt_process_details
;
CrysAlisPro 1.171.41.121a (Rigaku Oxford Diffraction, 2021)
Empirical absorption correction using spherical harmonics,
implemented in SCALE3 ABSPACK scaling algorithm.
;
_exptl_crystal_colour 'clear light yellow'
_exptl_crystal_density_diffrn 1.332
_exptl_crystal_description needle
_exptl_crystal_F_000 400
_exptl_crystal_size_max 0.15
_exptl_crystal_size_mid 0.1
_exptl_crystal_size_min 0.08
_refine_diff_density_max 0.467
_refine_diff_density_min -0.205
_refine_diff_density_rms 0.056
_refine_ls_extinction_coef 0.0017(7)
_refine_ls_extinction_expression Fc^*^=kFc[1+0.001xFc^2^\l^3^/sin(2\q)]^-1/4^
_refine_ls_extinction_method 'SHELXL-2018/3 (Sheldrick 2018)'
_refine_ls_goodness_of_fit_ref 1.050
_refine_ls_hydrogen_treatment constr
_refine_ls_matrix_type full
_refine_ls_number_parameters 264
_refine_ls_number_reflns 3433
_refine_ls_number_restraints 0
_refine_ls_restrained_S_all 1.050
_refine_ls_R_factor_all 0.0631
_refine_ls_R_factor_gt 0.0544
_refine_ls_shift/su_max 0.000
_refine_ls_shift/su_mean 0.000
_refine_ls_structure_factor_coef Fsqd
_refine_ls_weighting_details 'w=1/[\s^2^(Fo^2^)+(0.0905P)^2^+0.2988P] where P=(Fo^2^+2Fc^2^)/3'
_refine_ls_weighting_scheme calc
_refine_ls_wR_factor_gt 0.1457
_refine_ls_wR_factor_ref 0.1521
_reflns_Friedel_coverage 0.000
_reflns_number_gt 2905
_reflns_number_total 3433
_reflns_threshold_expression 'I > 2\s(I)'
_cod_data_source_file d2cc04922h2.cif
_cod_data_source_block tx10669_auto
_cod_database_code 7130843
_shelx_shelxl_version_number 2018/3
_chemical_oxdiff_formula 'C H O N F'
_chemical_oxdiff_usercomment CHONS
_shelx_space_group_comment
;
The symmetry employed for this shelxl refinement is uniquely defined
by the following loop, which should always be used as a source of
symmetry information in preference to the above space-group names.
They are only intended as comments.
;
_diffrn_oxdiff_digest_frames
;
01f79092db6192077c01da9585326c3d9900037f473
;
_reflns_odcompleteness_completeness 100.00
_reflns_odcompleteness_iscentric 1
_reflns_odcompleteness_theta 66.97
_olex2_refinement_description
;
1. Fixed Uiso
 At 1.2 times of:
  All C(H) groups, All C(H,H) groups
 At 1.5 times of:
  All C(H,H,H) groups
2.a Secondary CH2 refined with riding coordinates:
 C6(H6A,H6B), C5(H5A,H5B), C4(H4A,H4B), C3(H3A,H3B), C2(H2A,H2B)
2.b Aromatic/amide H refined with riding coordinates:
 C18(H18), C22(H22), C24(H24), C17(H17), C16(H16), C23(H23)
2.c Idealised Me refined as rotating group:
 C1(H1A,H1B,H1C)
;
_olex2_submission_special_instructions 'No special instructions were received'
_oxdiff_exptl_absorpt_empirical_details
;
Empirical correction (ABSPACK) includes:
- Absorption correction using spherical harmonics
- Frame scaling
;
_oxdiff_exptl_absorpt_empirical_full_max 1.424
_oxdiff_exptl_absorpt_empirical_full_min 0.764

loop_
_space_group_symop_operation_xyz
'x, y, z'
'-x, -y, -z'

loop_
_atom_site_label
_atom_site_type_symbol
_atom_site_fract_x
_atom_site_fract_y
_atom_site_fract_z
_atom_site_U_iso_or_equiv
_atom_site_adp_type
_atom_site_occupancy
_atom_site_site_symmetry_order
_atom_site_calc_flag
_atom_site_refinement_flags_posn
_atom_site_refinement_flags_adp
_atom_site_refinement_flags_occupancy
_atom_site_disorder_assembly
_atom_site_disorder_group
O14 O 0.5127(3) 0.03302(16) 0.25508(7) 0.0447(4) Uani 1 1 d . . . . .
O15 O -0.1613(3) 0.32205(17) 0.16730(8) 0.0505(4) Uani 1 1 d . . . . .
N7 N 0.1762(3) 0.19113(17) 0.21970(8) 0.0317(4) Uani 1 1 d . . . . .
N29 N 0.8038(4) 0.6558(2) 0.48854(9) 0.0444(5) Uani 1 1 d . . . . .
N25 N 0.1820(4) 0.9408(2) 0.40148(10) 0.0506(5) Uani 1 1 d . . . . .
C10 C 0.1953(3) 0.47305(19) 0.28720(8) 0.0272(4) Uani 1 1 d . . . . .
C20 C 0.3837(3) 0.58979(19) 0.36519(9) 0.0274(4) Uani 1 1 d . . . . .
C27 C 0.4366(4) 0.6908(2) 0.40390(9) 0.0296(4) Uani 1 1 d . . . . .
C11 C 0.4005(3) 0.37395(19) 0.31926(9) 0.0271(4) Uani 1 1 d . . . . .
C21 C 0.5163(4) 0.44363(19) 0.36627(9) 0.0282(4) Uani 1 1 d . . . . .
C19 C 0.1840(4) 0.60511(19) 0.31465(9) 0.0279(4) Uani 1 1 d . . . . .
C9 C 0.0266(4) 0.4541(2) 0.23896(9) 0.0303(4) Uani 1 1 d . . . . .
C18 C 0.0047(4) 0.7193(2) 0.29222(9) 0.0318(4) Uani 1 1 d . . . . .
H18 H -0.002751 0.808373 0.309972 0.038 Uiso 1 1 calc R . . . .
C28 C 0.6408(4) 0.6684(2) 0.45081(9) 0.0324(4) Uani 1 1 d . . . . .
C12 C 0.4886(4) 0.23418(19) 0.30909(9) 0.0290(4) Uani 1 1 d . . . . .
C22 C 0.7188(4) 0.3734(2) 0.40428(9) 0.0315(4) Uani 1 1 d . . . . .
H22 H 0.796894 0.420180 0.435941 0.038 Uiso 1 1 calc R . . . .
C13 C 0.3942(4) 0.1489(2) 0.25986(9) 0.0315(4) Uani 1 1 d . . . . .
C24 C 0.6932(4) 0.1653(2) 0.34826(9) 0.0332(4) Uani 1 1 d . . . . .
H24 H 0.757046 0.069216 0.342542 0.040 Uiso 1 1 calc R . . . .
C17 C -0.1639(4) 0.7005(2) 0.24316(10) 0.0341(4) Uani 1 1 d . . . . .
H17 H -0.287502 0.777847 0.227262 0.041 Uiso 1 1 calc R . . . .
C8 C 0.0093(4) 0.3197(2) 0.20703(10) 0.0342(4) Uani 1 1 d . . . . .
C26 C 0.2936(4) 0.8293(2) 0.40146(10) 0.0341(4) Uani 1 1 d . . . . .
C16 C -0.1548(4) 0.5710(2) 0.21712(10) 0.0338(4) Uani 1 1 d . . . . .
H16 H -0.273223 0.560838 0.183851 0.041 Uiso 1 1 calc R . . . .
C6 C 0.1185(4) 0.0790(2) 0.17831(10) 0.0354(5) Uani 1 1 d . . . . .
H6A H -0.077134 0.080944 0.170290 0.043 Uiso 1 1 calc R . . . .
H6B H 0.167695 -0.021238 0.200854 0.043 Uiso 1 1 calc R . . . .
C5 C 0.2726(4) 0.1076(2) 0.11515(10) 0.0401(5) Uani 1 1 d . . . . .
H5A H 0.468303 0.103947 0.123135 0.048 Uiso 1 1 calc R . . . .
H5B H 0.225708 0.208480 0.092920 0.048 Uiso 1 1 calc R . . . .
C23 C 0.8042(4) 0.2319(2) 0.39463(10) 0.0342(4) Uani 1 1 d . . . . .
H23 H 0.941112 0.180956 0.420440 0.041 Uiso 1 1 calc R . . . .
C4 C 0.2099(5) -0.0056(3) 0.07243(11) 0.0448(5) Uani 1 1 d . . . . .
H4A H 0.011692 -0.011067 0.069829 0.054 Uiso 1 1 calc R . . . .
H4B H 0.281369 0.031109 0.028965 0.054 Uiso 1 1 calc R . . . .
C3 C 0.3223(5) -0.1608(3) 0.09349(11) 0.0479(6) Uani 1 1 d . . . . .
H3A H 0.257090 -0.197542 0.137491 0.057 Uiso 1 1 calc R . . . .
H3B H 0.521407 -0.157696 0.093816 0.057 Uiso 1 1 calc R . . . .
C2 C 0.2386(7) -0.2686(3) 0.04948(14) 0.0654(7) Uani 1 1 d . . . . .
H2A H 0.039399 -0.270139 0.048904 0.079 Uiso 1 1 calc R . . . .
H2B H 0.304454 -0.231271 0.005590 0.079 Uiso 1 1 calc R . . . .
C1 C 0.3436(8) -0.4235(3) 0.06876(16) 0.0817(10) Uani 1 1 d . . . . .
H1A H 0.272739 -0.487534 0.040584 0.122 Uiso 1 1 calc GR . . . .
H1B H 0.286083 -0.460005 0.112840 0.122 Uiso 1 1 calc GR . . . .
H1C H 0.540928 -0.424577 0.065539 0.122 Uiso 1 1 calc GR . . . .

loop_
_atom_site_aniso_label
_atom_site_aniso_U_11
_atom_site_aniso_U_22
_atom_site_aniso_U_33
_atom_site_aniso_U_23
_atom_site_aniso_U_13
_atom_site_aniso_U_12
O14 0.0530(9) 0.0307(8) 0.0542(9) -0.0198(6) -0.0105(7) 0.0152(6)
O15 0.0490(9) 0.0410(9) 0.0669(11) -0.0225(7) -0.0266(8) 0.0094(7)
N7 0.0313(8) 0.0268(8) 0.0394(9) -0.0126(7) -0.0012(6) 0.0006(6)
N29 0.0470(10) 0.0391(10) 0.0505(11) -0.0168(8) -0.0135(9) 0.0091(8)
N25 0.0537(11) 0.0303(10) 0.0710(14) -0.0179(9) -0.0131(10) 0.0137(8)
C10 0.0259(9) 0.0218(9) 0.0332(9) -0.0032(7) 0.0017(7) 0.0025(7)
C20 0.0247(9) 0.0217(9) 0.0355(10) -0.0044(7) 0.0017(7) 0.0032(6)
C27 0.0299(9) 0.0232(9) 0.0362(10) -0.0066(7) -0.0009(7) 0.0037(7)
C11 0.0240(8) 0.0234(9) 0.0337(9) -0.0049(7) 0.0011(7) 0.0031(7)
C21 0.0278(9) 0.0226(9) 0.0344(10) -0.0060(7) 0.0008(7) 0.0035(7)
C19 0.0263(9) 0.0223(9) 0.0350(10) -0.0055(7) 0.0014(7) 0.0021(7)
C9 0.0277(9) 0.0276(9) 0.0356(10) -0.0054(7) 0.0009(7) 0.0017(7)
C18 0.0324(9) 0.0212(9) 0.0415(11) -0.0050(7) 0.0004(8) 0.0050(7)
C28 0.0350(10) 0.0225(9) 0.0415(11) -0.0116(7) -0.0010(8) 0.0048(7)
C12 0.0279(9) 0.0222(9) 0.0375(10) -0.0074(7) 0.0017(7) 0.0027(7)
C22 0.0301(9) 0.0275(9) 0.0380(10) -0.0088(7) -0.0029(7) 0.0060(7)
C13 0.0320(9) 0.0250(9) 0.0382(10) -0.0083(7) 0.0015(8) 0.0039(7)
C24 0.0345(10) 0.0230(9) 0.0428(11) -0.0080(8) -0.0014(8) 0.0080(7)
C17 0.0306(9) 0.0280(10) 0.0422(11) -0.0022(8) -0.0035(8) 0.0073(7)
C8 0.0326(10) 0.0304(10) 0.0408(11) -0.0096(8) -0.0031(8) 0.0022(7)
C26 0.0358(10) 0.0269(10) 0.0414(11) -0.0107(8) -0.0047(8) 0.0030(8)
C16 0.0295(9) 0.0328(10) 0.0389(10) -0.0049(8) -0.0047(8) 0.0033(7)
C6 0.0342(10) 0.0291(10) 0.0466(11) -0.0166(8) -0.0027(8) -0.0021(8)
C5 0.0457(12) 0.0371(11) 0.0396(11) -0.0117(9) -0.0048(9) -0.0021(9)
C23 0.0334(10) 0.0270(10) 0.0420(11) -0.0058(8) -0.0065(8) 0.0103(8)
C4 0.0488(12) 0.0485(13) 0.0408(12) -0.0174(10) -0.0071(9) -0.0008(10)
C3 0.0570(14) 0.0440(13) 0.0455(12) -0.0169(10) 0.0054(10) -0.0004(10)
C2 0.0836(19) 0.0546(16) 0.0641(17) -0.0284(13) 0.0019(14) -0.0029(14)
C1 0.121(3) 0.0540(17) 0.074(2) -0.0240(14) 0.0193(19) -0.0033(17)

loop_
_atom_type_symbol
_atom_type_description
_atom_type_scat_dispersion_real
_atom_type_scat_dispersion_imag
_atom_type_scat_source
C C 0.0181 0.0091 'International Tables Vol C Tables 4.2.6.8 and 6.1.1.4'
H H 0.0000 0.0000 'International Tables Vol C Tables 4.2.6.8 and 6.1.1.4'
N N 0.0311 0.0180 'International Tables Vol C Tables 4.2.6.8 and 6.1.1.4'
O O 0.0492 0.0322 'International Tables Vol C Tables 4.2.6.8 and 6.1.1.4'

loop_
_geom_angle_atom_site_label_1
_geom_angle_atom_site_label_2
_geom_angle_atom_site_label_3
_geom_angle
_geom_angle_site_symmetry_1
_geom_angle_site_symmetry_3
_geom_angle_publ_flag
C13 N7 C8 134.39(16) . . ?
C13 N7 C6 112.79(15) . . ?
C8 N7 C6 112.70(15) . . ?
C19 C10 C11 108.47(16) . . ?
C9 C10 C11 130.34(17) . . ?
C9 C10 C19 121.18(16) . . ?
C27 C20 C21 126.37(17) . . ?
C27 C20 C19 127.04(16) . . ?
C21 C20 C19 106.59(15) . . ?
C20 C27 C28 123.31(16) . . ?
C20 C27 C26 123.33(17) . . ?
C26 C27 C28 113.35(16) . . ?
C21 C11 C10 108.73(15) . . ?
C12 C11 C10 130.28(17) . . ?
C12 C11 C21 120.98(17) . . ?
C11 C21 C20 108.27(15) . . ?
C22 C21 C20 130.78(17) . . ?
C22 C21 C11 120.94(16) . . ?
C10 C19 C20 107.95(15) . . ?
C18 C19 C10 120.19(18) . . ?
C18 C19 C20 131.87(17) . . ?
C10 C9 C8 127.13(17) . . ?
C10 C9 C16 117.69(17) . . ?
C16 C9 C8 115.17(17) . . ?
C19 C18 C17 118.54(17) . . ?
N29 C28 C27 177.6(2) . . ?
C11 C12 C13 127.27(17) . . ?
C11 C12 C24 116.98(17) . . ?
C24 C12 C13 115.73(16) . . ?
C21 C22 C23 117.97(18) . . ?
O14 C13 N7 117.77(17) . . ?
O14 C13 C12 117.26(17) . . ?
N7 C13 C12 124.96(16) . . ?
C23 C24 C12 122.24(17) . . ?
C16 C17 C18 121.11(17) . . ?
O15 C8 N7 117.66(17) . . ?
O15 C8 C9 117.17(17) . . ?
N7 C8 C9 125.17(17) . . ?
N25 C26 C27 177.7(2) . . ?
C17 C16 C9 121.27(19) . . ?
N7 C6 C5 112.11(16) . . ?
C6 C5 C4 112.07(17) . . ?
C24 C23 C22 120.87(17) . . ?
C3 C4 C5 115.54(19) . . ?
C4 C3 C2 111.9(2) . . ?
C1 C2 C3 113.8(3) . . ?

loop_
_geom_bond_atom_site_label_1
_geom_bond_atom_site_label_2
_geom_bond_distance
_geom_bond_site_symmetry_2
_geom_bond_publ_flag
O14 C13 1.214(2) . ?
O15 C8 1.210(2) . ?
N7 C13 1.405(3) . ?
N7 C8 1.414(2) . ?
N7 C6 1.492(2) . ?
N29 C28 1.146(3) . ?
N25 C26 1.146(3) . ?
C10 C11 1.454(2) . ?
C10 C19 1.421(3) . ?
C10 C9 1.377(3) . ?
C20 C27 1.366(3) . ?
C20 C21 1.470(2) . ?
C20 C19 1.471(3) . ?
C27 C28 1.431(3) . ?
C27 C26 1.429(3) . ?
C11 C21 1.411(3) . ?
C11 C12 1.386(2) . ?
C21 C22 1.386(3) . ?
C19 C18 1.387(3) . ?
C9 C8 1.501(3) . ?
C9 C16 1.408(3) . ?
C18 C17 1.390(3) . ?
C12 C13 1.494(3) . ?
C12 C24 1.403(3) . ?
C22 C23 1.394(3) . ?
C24 C23 1.374(3) . ?
C17 C16 1.383(3) . ?
C6 C5 1.515(3) . ?
C5 C4 1.525(3) . ?
C4 C3 1.513(3) . ?
C3 C2 1.536(3) . ?
C2 C1 1.492(4) . ?
